data_4501746
loop_
_publ_author_name
'Li, Xiaoju'
'Weng, Xiulan'
'Tang, Ruijie'
'Lin, Yuanmiao'
'Ke, Zhilong'
'Zhou, Wenbiao'
'Cao, Rong'

_publ_section_title
;
 Conformational Isomerism of 1,2-Bis(imidazol-1&#x2032;-yl)ethane Affected
 by the Orientation of Functional Carboxylate Groups in Cadmium and Cobalt
 Helical Coordination Polymers
;
_journal_issue 7
_journal_name_full 'Crystal Growth &amp; Design'
_journal_page_first 3228
_journal_paper_doi 10.1021/cg100350b
_journal_volume 10
_journal_year 2010
_chemical_formula_sum 'C9 H9 Co0.5 N2 O2'
_chemical_formula_weight 206.65
_chemical_name_systematic
; 
 ? 
;
_space_group_IT_number 13
_symmetry_cell_setting monoclinic
_symmetry_space_group_name_Hall '-P 2yc'
_symmetry_space_group_name_H-M 'P 1 2/c 1'
_atom_sites_solution_hydrogens geom
_atom_sites_solution_primary direct
_atom_sites_solution_secondary difmap
_audit_creation_method SHELXL-97
_cell_angle_alpha 90.00
_cell_angle_beta 109.283(5)
_cell_angle_gamma 90.00
_cell_formula_units_Z 4
_cell_length_a 8.1653(8)
_cell_length_b 7.7354(5)
_cell_length_c 15.2305(11)
_cell_measurement_temperature 173(2)
_cell_volume 908.02(13)
_computing_structure_refinement 'SHELXL-97 (Sheldrick, 1997)'
_computing_structure_solution 'SHELXS-97 (Sheldrick, 1990)'
_diffrn_ambient_temperature 173(2)
_diffrn_measured_fraction_theta_full 0.998
_diffrn_measured_fraction_theta_max 0.998
_diffrn_radiation_monochromator graphite
_diffrn_radiation_source 'fine-focus sealed tube'
_diffrn_radiation_type MoK\a
_diffrn_radiation_wavelength 0.71073
_diffrn_reflns_av_R_equivalents 0.0191
_diffrn_reflns_av_sigmaI/netI 0.0189
_diffrn_reflns_limit_h_max 10
_diffrn_reflns_limit_h_min -10
_diffrn_reflns_limit_k_max 10
_diffrn_reflns_limit_k_min -7
_diffrn_reflns_limit_l_max 19
_diffrn_reflns_limit_l_min -19
_diffrn_reflns_number 6706
_diffrn_reflns_theta_full 27.48
_diffrn_reflns_theta_max 27.48
_diffrn_reflns_theta_min 2.63
_exptl_absorpt_coefficient_mu 0.977
_exptl_absorpt_correction_T_max 0.8065
_exptl_absorpt_correction_T_min 0.7077
_exptl_absorpt_correction_type multi-scan
_exptl_crystal_density_diffrn 1.512
_exptl_crystal_density_method 'not measured'
_exptl_crystal_F_000 426
_exptl_crystal_size_max 0.38
_exptl_crystal_size_mid 0.30
_exptl_crystal_size_min 0.23
_refine_diff_density_max 0.485
_refine_diff_density_min -0.282
_refine_diff_density_rms 0.056
_refine_ls_extinction_method none
_refine_ls_goodness_of_fit_ref 1.087
_refine_ls_hydrogen_treatment constr
_refine_ls_matrix_type full
_refine_ls_number_parameters 123
_refine_ls_number_reflns 2080
_refine_ls_number_restraints 0
_refine_ls_restrained_S_all 1.087
_refine_ls_R_factor_all 0.0405
_refine_ls_R_factor_gt 0.0371
_refine_ls_shift/su_max 0.000
_refine_ls_shift/su_mean 0.000
_refine_ls_structure_factor_coef Fsqd
_refine_ls_weighting_details 'calc w=1/[\s^2^(Fo^2^)+(0.0456P)^2^+0.6509P] where P=(Fo^2^+2Fc^2^)/3'
_refine_ls_weighting_scheme calc
_refine_ls_wR_factor_gt 0.0963
_refine_ls_wR_factor_ref 0.0987
_reflns_number_gt 1929
_reflns_number_total 2080
_reflns_threshold_expression >2sigma(I)
_cod_data_source_file cg100350b_si_003.cif
_cod_data_source_block d:\wrh\lxj\lxj610\a
_cod_depositor_comments
;
The following automatic conversions were performed:

'_symmetry_cell_setting' value 'Monoclinic' changed to 'monoclinic'
according to /home/saulius/struct/CIF-dictionaries/cif_core.dic
dictionary named 'cif_core.dic' version 2.4.2 from 2011-04-26.

Automatic conversion script
Id: cif_fix_values 1715 2011-07-08 13:25:40Z adriana 
;
_cod_original_sg_symbol_H-M P2/c
_cod_original_formula_sum 'C9 H9 Co0.50 N2 O2'
_cod_database_code 4501746

loop_
_symmetry_equiv_pos_as_xyz
'x, y, z'
'-x, y, -z+1/2'
'-x, -y, -z'
'x, -y, z-1/2'

loop_
_atom_site_label
_atom_site_type_symbol
_atom_site_fract_x
_atom_site_fract_y
_atom_site_fract_z
_atom_site_U_iso_or_equiv
_atom_site_adp_type
_atom_site_occupancy
_atom_site_symmetry_multiplicity
_atom_site_calc_flag
_atom_site_refinement_flags
Co Co 0.0000 0.58657(5) 0.2500 0.02890(14) Uani 1 2 d S
O1 O 0.2129(2) 0.7138(2) 0.31444(11) 0.0406(4) Uani 1 1 d .
O2 O 0.1794(3) 0.8835(3) 0.19462(12) 0.0625(6) Uani 1 1 d .
N1 N 0.0328(2) 0.4263(2) 0.36029(12) 0.0335(4) Uani 1 1 d .
N2 N 0.0073(3) 0.2247(2) 0.45667(12) 0.0379(4) Uani 1 1 d .
C1 C 0.2590(3) 0.8375(3) 0.27350(14) 0.0328(4) Uani 1 1 d .
C3 C 0.4714(3) 1.0866(3) 0.28876(17) 0.0377(5) Uani 1 1 d .
C2 C 0.4306(3) 0.9222(3) 0.32977(17) 0.0441(6) Uani 1 1 d .
H2A H 0.4280 0.9472 0.3930 0.053 Uiso 1 1 calc R
H2B H 0.5257 0.8387 0.3361 0.053 Uiso 1 1 calc R
C8 C -0.0627(3) 0.0762(3) 0.49290(17) 0.0389(5) Uani 1 1 d .
H8A H -0.1774 0.0437 0.4484 0.047 Uiso 1 1 calc R
H8B H -0.0780 0.1072 0.5528 0.047 Uiso 1 1 calc R
C9 C -0.0557(3) 0.2890(3) 0.37005(15) 0.0400(5) Uani 1 1 d .
H9A H -0.1515 0.2418 0.3220 0.048 Uiso 1 1 calc R
C6 C 0.1577(3) 0.4497(3) 0.44613(15) 0.0363(5) Uani 1 1 d .
H6A H 0.2407 0.5406 0.4613 0.044 Uiso 1 1 calc R
C4 C 0.4474(3) 1.2437(4) 0.3272(3) 0.0621(8) Uani 1 1 d .
H4A H 0.4119 1.2446 0.3807 0.075 Uiso 1 1 calc R
C5 C 0.4746(4) 1.3986(4) 0.2887(4) 0.0925(17) Uani 1 1 d .
H5A H 0.4582 1.5050 0.3158 0.111 Uiso 1 1 calc R
C7 C 0.1451(3) 0.3256(3) 0.50505(16) 0.0398(5) Uani 1 1 d .
H7A H 0.2174 0.3107 0.5678 0.048 Uiso 1 1 calc R

loop_
_atom_site_aniso_label
_atom_site_aniso_U_11
_atom_site_aniso_U_22
_atom_site_aniso_U_33
_atom_site_aniso_U_23
_atom_site_aniso_U_13
_atom_site_aniso_U_12
Co 0.0365(2) 0.0243(2) 0.0260(2) 0.000 0.01034(16) 0.000
O1 0.0382(8) 0.0353(8) 0.0459(9) 0.0083(7) 0.0107(7) -0.0055(7)
O2 0.0539(11) 0.0800(15) 0.0388(9) 0.0177(9) -0.0048(8) -0.0303(10)
N1 0.0404(10) 0.0298(9) 0.0282(9) 0.0036(7) 0.0086(7) -0.0027(7)
N2 0.0494(11) 0.0283(9) 0.0328(9) 0.0048(7) 0.0094(8) -0.0012(8)
C1 0.0329(10) 0.0309(11) 0.0333(10) -0.0001(9) 0.0092(8) -0.0032(8)
C3 0.0240(10) 0.0296(11) 0.0553(14) -0.0072(10) 0.0077(9) -0.0043(8)
C2 0.0365(12) 0.0494(15) 0.0395(12) 0.0029(10) 0.0033(10) -0.0123(10)
C8 0.0481(13) 0.0325(12) 0.0369(11) 0.0027(9) 0.0154(10) -0.0011(10)
C9 0.0507(13) 0.0328(11) 0.0308(10) 0.0030(9) 0.0058(9) -0.0058(10)
C6 0.0381(11) 0.0360(11) 0.0320(10) 0.0025(9) 0.0078(9) -0.0025(9)
C4 0.0343(13) 0.0538(17) 0.095(2) -0.0332(16) 0.0171(13) -0.0007(11)
C5 0.0441(18) 0.0290(13) 0.186(6) -0.0279(19) 0.013(2) 0.0043(12)
C7 0.0404(12) 0.0401(12) 0.0333(11) 0.0068(9) 0.0048(9) -0.0001(10)

loop_
_atom_type_symbol
_atom_type_description
_atom_type_scat_dispersion_real
_atom_type_scat_dispersion_imag
_atom_type_scat_source
C C 0.0033 0.0016 'International Tables Vol C Tables 4.2.6.8 and 6.1.1.4'
Co Co 0.3494 0.9721 'International Tables Vol C Tables 4.2.6.8 and 6.1.1.4'
N N 0.0061 0.0033 'International Tables Vol C Tables 4.2.6.8 and 6.1.1.4'
O O 0.0106 0.0060 'International Tables Vol C Tables 4.2.6.8 and 6.1.1.4'
H H 0.0000 0.0000 'International Tables Vol C Tables 4.2.6.8 and 6.1.1.4'

loop_
_geom_angle_atom_site_label_1
_geom_angle_atom_site_label_2
_geom_angle_atom_site_label_3
_geom_angle
_geom_angle_site_symmetry_1
_geom_angle_site_symmetry_3
O1 Co O1 119.58(10) . 2
O1 Co N1 125.04(7) . 2
O1 Co N1 92.26(7) 2 2
O1 Co N1 92.26(7) . .
O1 Co N1 125.04(7) 2 .
N1 Co N1 104.85(10) 2 .
C1 O1 Co 119.54(14) . .
C9 N1 C6 105.07(18) . .
C9 N1 Co 130.98(15) . .
C6 N1 Co 123.89(15) . .
C9 N2 C7 107.35(19) . .
C9 N2 C8 126.0(2) . .
C7 N2 C8 126.63(18) . .
O2 C1 O1 124.0(2) . .
O2 C1 C2 121.4(2) . .
O1 C1 C2 114.52(18) . .
C4 C3 C3 119.09(19) . 2_655
C4 C3 C2 118.9(3) . .
C3 C3 C2 122.01(14) 2_655 .
C3 C2 C1 114.72(19) . .
C3 C2 H2A 108.6 . .
C1 C2 H2A 108.6 . .
C3 C2 H2B 108.6 . .
C1 C2 H2B 108.6 . .
H2A C2 H2B 107.6 . .
N2 C8 C8 109.3(2) . 3_556
N2 C8 H8A 109.8 . .
C8 C8 H8A 109.8 3_556 .
N2 C8 H8B 109.8 . .
C8 C8 H8B 109.8 3_556 .
H8A C8 H8B 108.3 . .
N1 C9 N2 111.2(2) . .
N1 C9 H9A 124.4 . .
N2 C9 H9A 124.4 . .
C7 C6 N1 110.1(2) . .
C7 C6 H6A 124.9 . .
N1 C6 H6A 124.9 . .
C5 C4 C3 120.9(3) . .
C5 C4 H4A 119.6 . .
C3 C4 H4A 119.6 . .
C5 C5 C4 120.0(2) 2_655 .
C5 C5 H5A 120.0 2_655 .
C4 C5 H5A 120.0 . .
C6 C7 N2 106.22(19) . .
C6 C7 H7A 126.9 . .
N2 C7 H7A 126.9 . .

loop_
_geom_bond_atom_site_label_1
_geom_bond_atom_site_label_2
_geom_bond_distance
_geom_bond_site_symmetry_2
Co O1 1.9561(16) .
Co O1 1.9561(16) 2
Co N1 2.0331(17) 2
Co N1 2.0331(17) .
O1 C1 1.265(3) .
O2 C1 1.215(3) .
N1 C9 1.320(3) .
N1 C6 1.379(3) .
N2 C9 1.343(3) .
N2 C7 1.367(3) .
N2 C8 1.470(3) .
C1 C2 1.528(3) .
C3 C4 1.390(3) .
C3 C3 1.405(5) 2_655
C3 C2 1.502(3) .
C2 H2A 0.9900 .
C2 H2B 0.9900 .
C8 C8 1.529(5) 3_556
C8 H8A 0.9900 .
C8 H8B 0.9900 .
C9 H9A 0.9500 .
C6 C7 1.341(3) .
C6 H6A 0.9500 .
C4 C5 1.384(5) .
C4 H4A 0.9500 .
C5 C5 1.372(10) 2_655
C5 H5A 0.9500 .
C7 H7A 0.9500 .
